data_7129109
loop_
_publ_author_name
'Taylor, Lauren L. K.'
'Vitorica-Yrezabal, I\~nigo J'
'Borilovi\'c, Ivana'
'Tuna, Floriana'
'Riddell, Imogen A.'

_publ_section_title
;
 Self-assembly of a trigonal bipyramidal architecture with stabilisation
 of iron in three spin states.
;
_journal_issue 85
_journal_name_full 'Chemical communications (Cambridge, England)'
_journal_page_first 11252
_journal_page_last 11255
_journal_paper_doi 10.1039/d1cc04413c
_journal_volume 57
_journal_year 2021
_chemical_formula_moiety 'C63 H54 Fe N16, 2(B F4)'
_chemical_formula_sum 'C63 H54 B2 F8 Fe N16'
_chemical_formula_weight 1264.69
_chemical_name_systematic 1
_space_group_crystal_system triclinic
_space_group_IT_number 2
_space_group_name_Hall '-P 1'
_space_group_name_H-M_alt 'P -1'
_atom_sites_solution_hydrogens geom
_audit_creation_date 2019-04-25
_audit_creation_method
;
Olex2 1.2
(compiled 2018.05.29 svn.r3508 for OlexSys, GUI svn.r5506)
;
_audit_update_record
;
2019-09-09 deposited with the CCDC.	2021-08-16 downloaded from the CCDC.
;
_cell_angle_alpha 73.976(13)
_cell_angle_beta 70.124(14)
_cell_angle_gamma 60.931(19)
_cell_formula_units_Z 2
_cell_length_a 15.105(3)
_cell_length_b 15.136(2)
_cell_length_c 19.131(3)
_cell_measurement_reflns_used 2469
_cell_measurement_temperature 150.00(10)
_cell_measurement_theta_max 48.8030
_cell_measurement_theta_min 3.3780
_cell_volume 3562.4(12)
_computing_cell_refinement 'CrysAlisPro 1.171.40.14d (Rigaku OD, 2018)'
_computing_data_collection 'CrysAlisPro 1.171.40.14d (Rigaku OD, 2018)'
_computing_data_reduction 'CrysAlisPro 1.171.40.14d (Rigaku OD, 2018)'
_computing_molecular_graphics 'Olex2 (Dolomanov et al., 2009)'
_computing_publication_material 'Olex2 (Dolomanov et al., 2009)'
_computing_structure_refinement 'ShelXL (Sheldrick, 2015)'
_computing_structure_solution 'SHELXT 2018/2 (Sheldrick, 2018)'
_diffrn_ambient_temperature 150.0
_diffrn_measured_fraction_theta_full 0.994
_diffrn_measured_fraction_theta_max 0.954
_diffrn_measurement_details
;
List of Runs (angles in degrees, time in seconds):

  # Type    Start    End  Width  t~exp~   \w     \q     \k     \f   Frames
#--------------------------------------------------------------------------
  1  \w    -25.00   2.00   1.00   20.00    --    5.00  57.00-180.00   27
  2  \w    -85.00  13.00   1.00   20.00    --  -44.70  76.00 -90.00   98
  3  \w    -64.00  28.00   1.00   20.00    --  -44.70  57.00 120.00   92
  4  \w    -63.00  29.00   1.00   20.00    --  -44.70  57.00  60.00   92
  5  \w    -77.00  21.00   1.00   20.00    --  -44.70  76.00 -30.00   98
  6  \w    -77.00  20.00   1.00   20.00    --  -44.70  57.00-150.00   97
  7  \w    -63.00 -27.00   1.00   20.00    -- -110.00  76.00   0.00   36
  8  \w   -126.00 -98.00   1.00   20.00    -- -110.00  76.00   0.00   28
  9  \w   -149.00 -22.00   1.00   20.00    -- -110.00  76.00 120.00  127
 10  \w   -173.00 -79.00   1.00   20.00    -- -110.00 -57.00 150.00   94
 11  \w   -193.00 -70.00   1.00   20.00    -- -110.00 -38.00  60.00  123
 12  \w   -121.00 -93.00   1.00   20.00    -- -110.00  76.00-180.00   28
 13  \w   -103.00 -76.00   1.00   20.00    -- -110.00  76.00 -30.00   27
 14  \w    -72.00 -38.00   1.00   20.00    -- -110.00  76.00 -30.00   34
 15  \w    -62.00 -37.00   1.00   20.00    -- -110.00  76.00  30.00   25
 16  \w   -124.00 -80.00   1.00   20.00    -- -110.00  76.00  30.00   44
 17  \w   -198.00-123.00   1.00   20.00    -- -110.00 -57.00-180.00   75
 18  \w   -124.00 -82.00   1.00   20.00    -- -110.00  76.00-150.00   42
 19  \w   -132.00 -40.00   1.00   20.00    -- -110.00  76.00  60.00   92
 20  \w   -148.00 -22.00   1.00   20.00    -- -110.00  76.00 -90.00  126
 21  \w   -108.00 -52.00   1.00   20.00    -- -110.00  76.00 150.00   56
 22  \w   -105.00 -78.00   1.00   20.00    -- -110.00  76.00  90.00   27
 23  \w   -188.00 -69.00   1.00   20.00    -- -110.00 -38.00  30.00  119
 24  \w   -107.00 -21.00   1.00   20.00    -- -110.00  57.00 -90.00   86
 25  \w    -74.00 -47.00   1.00   20.00    -- -110.00   0.00-120.00   27
 26  \w   -136.00-105.00   1.00   20.00    -- -110.00   0.00-120.00   31
;
_diffrn_measurement_device 'four-circle diffractometer'
_diffrn_measurement_device_type 'XtaLAB AFC11 (RINC): Kappa single'
_diffrn_measurement_method '\w scans'
_diffrn_radiation_type CuK\a
_diffrn_radiation_wavelength 1.54184
_diffrn_reflns_av_R_equivalents 0.1226
_diffrn_reflns_av_unetI/netI 0.1357
_diffrn_reflns_Laue_measured_fraction_full 0.994
_diffrn_reflns_Laue_measured_fraction_max 0.954
_diffrn_reflns_limit_h_max 18
_diffrn_reflns_limit_h_min -19
_diffrn_reflns_limit_k_max 18
_diffrn_reflns_limit_k_min -18
_diffrn_reflns_limit_l_max 23
_diffrn_reflns_limit_l_min -24
_diffrn_reflns_number 40026
_diffrn_reflns_point_group_measured_fraction_full 0.994
_diffrn_reflns_point_group_measured_fraction_max 0.954
_diffrn_reflns_theta_full 67.684
_diffrn_reflns_theta_max 77.798
_diffrn_reflns_theta_min 2.478
_exptl_absorpt_coefficient_mu 2.276
_exptl_absorpt_correction_T_max 1.00000
_exptl_absorpt_correction_T_min 0.89700
_exptl_absorpt_correction_type multi-scan
_exptl_absorpt_process_details
;
CrysAlisPro 1.171.40.14d (Rigaku Oxford Diffraction, 2018)
Empirical absorption correction using spherical harmonics,
 implemented in SCALE3 ABSPACK scaling algorithm.
;
_exptl_crystal_colour 'clear light violet'
_exptl_crystal_colour_lustre clear
_exptl_crystal_colour_modifier light
_exptl_crystal_colour_primary violet
_exptl_crystal_density_diffrn 1.179
_exptl_crystal_description plate
_exptl_crystal_F_000 1304
_exptl_crystal_preparation 'Made in acetonitrile'
_exptl_crystal_recrystallization_method 'Diffusion of diethyl ether into acetonitrile'
_exptl_crystal_size_max 0.03
_exptl_crystal_size_mid 0.02
_exptl_crystal_size_min 0.01
_refine_diff_density_max 1.166
_refine_diff_density_min -0.532
_refine_diff_density_rms 0.080
_refine_ls_extinction_method none
_refine_ls_goodness_of_fit_ref 0.940
_refine_ls_hydrogen_treatment constr
_refine_ls_matrix_type full
_refine_ls_number_parameters 766
_refine_ls_number_reflns 14501
_refine_ls_number_restraints 152
_refine_ls_restrained_S_all 0.952
_refine_ls_R_factor_all 0.1780
_refine_ls_R_factor_gt 0.0955
_refine_ls_shift/su_max 0.000
_refine_ls_shift/su_mean 0.000
_refine_ls_structure_factor_coef Fsqd
_refine_ls_weighting_details 'w=1/[\s^2^(Fo^2^)+(0.1717P)^2^] where P=(Fo^2^+2Fc^2^)/3'
_refine_ls_weighting_scheme calc
_refine_ls_wR_factor_gt 0.2538
_refine_ls_wR_factor_ref 0.3085
_reflns_Friedel_coverage 0.000
_reflns_number_gt 6112
_reflns_number_total 14501
_reflns_threshold_expression 'I > 2\s(I)'
_cod_data_source_file d1cc04413c2.cif
_cod_data_source_block rir3
_cod_depositor_comments 'Adding full bibliography for 7129106--7129112.cif.'
_cod_original_cell_volume 3562.6(12)
_cod_database_code 7129109
_shelx_shelxl_version_number 2018/3
_shelx_space_group_comment
;
The symmetry employed for this shelxl refinement is uniquely defined
by the following loop, which should always be used as a source of
symmetry information in preference to the above space-group names.
They are only intended as comments.
;
_shelx_estimated_absorpt_t_max 0.978
_shelx_estimated_absorpt_t_min 0.935
_olex2_refinement_description
;
1. Others
 Fixed Uiso: H35(0.065) H36(0.068) H38(0.058) H33(0.069) H30(0.068) H31(0.069)
 H44(0.065) H39(0.063) H1A(0.071) H1B(0.071) H41A(0.071) H41B(0.071) H3(0.067)
 H2A(0.067) H2B(0.067) H40A(0.067) H40B(0.067) H47(0.079) H46(0.079) H49(0.066)
 H43A(0.066) H43B(0.066) H42A(0.074) H42B(0.074) H60(0.077) H59(0.085)
 H58(0.094) H61(0.07) H11(0.086) H10(0.084) H13(0.087) H52(0.082) H51(0.08)
 H54(0.083) H26(0.077) H6(0.092) H8(0.061) H5(0.079) H17(0.121) H18(0.088)
 H19(0.07) H20(0.067) H25(0.109) H23(0.153) H24(0.159) H56A(0.194) H56B(0.194)
 H56C(0.194) H21A(0.218) H21B(0.218) H21C(0.218) H15A(0.355) H15B(0.355)
 H15C(0.355)
 Fixed X: H35(0.374319) H36(0.392559) H38(0.66258) H33(0.660867) H30(0.335582)
 H31(0.349426) H44(0.957178) H39(0.518684) H1A(0.618445) H1B(0.521771)
 H41A(0.54368) H41B(0.639007) H3(0.639444) H2A(0.511408) H2B(0.509466)
 H40A(0.740548) H40B(0.631189) H47(0.999331) H46(1.012761) H49(0.766947)
 H43A(0.806229) H43B(0.90419) H42A(0.79401) H42B(0.761779) H60(0.884134)
 H59(0.801306) H58(0.761379) H61(0.927036) H11(1.246739) H10(1.106638)
 H13(0.973549) H52(0.902107) H51(0.917217) H54(0.833709) H26(0.290858)
 H6(0.93934) H8(0.91032) H5(0.796175) H17(1.423378) H18(1.570029) H19(1.618069)
 H20(1.519459) H25(0.374317) H23(0.654565) H24(0.553947) H56A(0.812168)
 H56B(0.708479) H56C(0.721755) H21A(0.679444) H21B(0.711546) H21C(0.719947)
 H15A(1.287823) H15B(1.177419) H15C(1.251274)
 Fixed Y: H35(0.463738) H36(0.336806) H38(0.435627) H33(0.480997)
 H30(0.754764) H31(0.626636) H44(0.080171) H39(0.195866) H1A(0.384334)
 H1B(0.356157) H41A(0.206408) H41B(0.115482) H3(0.522612) H2A(0.377365)
 H2B(0.478328) H40A(0.081566) H40B(0.080186) H47(-0.094723) H46(-0.059188)
 H49(0.189858) H43A(0.314914) H43B(0.208125) H42A(0.132871) H42B(0.234363) H60(-
 0.19298) H59(-0.018116) H58(0.100356) H61(-0.249373) H11(0.412945)
 H10(0.444457) H13(0.335524) H52(-0.160039) H51(-0.129762) H54(0.168531)
 H26(0.984556) H6(0.53443) H8(0.293116) H5(0.565382) H17(0.188285)
 H18(0.214648) H19(0.31829) H20(0.39557) H25(1.061861) H23(0.88289)
 H24(1.007908) H56A(0.181313) H56B(0.177917) H56C(0.187863) H21A(0.725331)
 H21B(0.784872) H21C(0.673586) H15A(0.170779) H15B(0.253614) H15C(0.162511)
 Fixed Z: H35(0.665875) H36(0.769903) H38(0.645414) H33(0.526172)
 H30(0.511541) H31(0.614738) H44(0.858647) H39(0.85245) H1A(0.999121)
 H1B(1.027301) H41A(0.996134) H41B(1.028004) H3(0.855035) H2A(0.903914)
 H2B(0.917163) H40A(0.905872) H40B(0.916825) H47(0.669238) H46(0.775757)
 H49(0.643676) H43A(0.90873) H43B(0.921755) H42A(0.999297) H42B(1.030855)
 H60(0.15087) H59(0.110632) H58(0.186482) H61(0.26696) H11(0.507716)
 H10(0.614114) H13(0.528192) H52(0.501378) H51(0.60937) H54(0.524411)
 H26(0.27033) H6(0.671445) H8(0.646417) H5(0.775754) H17(0.204842)
 H18(0.131309) H19(0.166756) H20(0.275736) H25(0.163002) H23(0.210527)
 H24(0.133694) H56A(0.311085) H56B(0.369498) H56C(0.281432) H21A(0.404539)
 H21B(0.324242) H21C(0.330329) H15A(0.297949) H15B(0.337568) H15C(0.387497)
;
_olex2_submission_special_instructions 'No special instructions were received'
_oxdiff_exptl_absorpt_empirical_details
;
Empirical correction (ABSPACK) includes:
- Absorption correction using spherical harmonics
- Frame scaling
;

loop_
_space_group_symop_operation_xyz
'x, y, z'
'-x, -y, -z'

loop_
_atom_site_label
_atom_site_type_symbol
_atom_site_fract_x
_atom_site_fract_y
_atom_site_fract_z
_atom_site_U_iso_or_equiv
_atom_site_adp_type
_atom_site_occupancy
_atom_site_site_symmetry_order
_atom_site_calc_flag
_atom_site_refinement_flags_posn
_atom_site_refinement_flags_adp
_atom_site_refinement_flags_occupancy
_atom_site_disorder_assembly
_atom_site_disorder_group
Fe1 Fe 0.72800(7) 0.27914(7) 0.79053(5) 0.0480(3) Uani 1 1 d . . . . .
N12 N 0.8300(4) 0.2080(4) 0.8512(2) 0.0518(11) Uani 1 1 d . . . . .
N11 N 0.6569(4) 0.2425(4) 0.9873(3) 0.0591(13) Uani 1 1 d . . . . .
N10 N 0.6442(4) 0.2040(3) 0.8493(2) 0.0496(11) Uani 1 1 d . . . . .
N1 N 0.6459(4) 0.3922(4) 0.8492(2) 0.0525(12) Uani 1 1 d . . . . .
N4 N 1.3443(4) 0.3739(4) 0.3719(3) 0.0557(11) Uani 1 1 d . U . . .
N7 N 0.3990(4) 0.8283(4) 0.3722(3) 0.0559(12) Uani 1 1 d . . . . .
N16 N 0.8888(4) -0.1215(4) 0.3639(3) 0.0636(14) Uani 1 1 d . . . . .
C34 C 0.5167(3) 0.4616(2) 0.64586(16) 0.0493(13) Uani 1 1 d . . . . .
C35 C 0.4365(2) 0.4323(3) 0.6828(2) 0.0543(14) Uani 1 1 d G . . . .
H35 H 0.374319 0.463738 0.665875 0.065 Uiso 1 1 calc R . . . .
C36 C 0.4474(2) 0.3569(3) 0.74463(19) 0.0563(15) Uani 1 1 d G . . . .
H36 H 0.392559 0.336806 0.769903 0.068 Uiso 1 1 calc R . . . .
C37 C 0.5384(3) 0.3108(2) 0.76945(16) 0.0528(14) Uani 1 1 d G . . . .
N9 N 0.6186(2) 0.3402(2) 0.73248(17) 0.0492(11) Uani 1 1 d G . . . .
C38 C 0.6078(2) 0.4156(2) 0.67068(18) 0.0487(13) Uani 1 1 d G . . . .
H38 H 0.662580 0.435627 0.645414 0.058 Uiso 1 1 calc R . . . .
C32 C 0.5064(3) 0.5418(2) 0.58016(16) 0.0506(14) Uani 1 1 d . . . . .
C33 C 0.5948(2) 0.5366(2) 0.52320(19) 0.0572(15) Uani 1 1 d G . . . .
H33 H 0.660867 0.480997 0.526172 0.069 Uiso 1 1 calc R . . . .
N8 N 0.5866(2) 0.6127(3) 0.46190(17) 0.0577(12) Uani 1 1 d G . . . .
C29 C 0.4900(3) 0.6940(2) 0.45756(17) 0.0551(14) Uani 1 1 d G . . . .
C30 C 0.4016(2) 0.6992(2) 0.5145(2) 0.0569(15) Uani 1 1 d G . . . .
H30 H 0.335582 0.754764 0.511541 0.068 Uiso 1 1 calc R . . . .
C31 C 0.4098(2) 0.6231(3) 0.57581(18) 0.0572(15) Uani 1 1 d G . . . .
H31 H 0.349426 0.626636 0.614738 0.069 Uiso 1 1 calc R . . . .
C44 C 0.9030(4) 0.1200(4) 0.8331(3) 0.0541(15) Uani 1 1 d . . . . .
H44 H 0.957178 0.080171 0.858647 0.065 Uiso 1 1 calc R . . . .
N15 N 0.8080(5) 0.0455(4) 0.3265(3) 0.0822(19) Uani 1 1 d . . . . .
C39 C 0.5624(4) 0.2298(4) 0.8288(3) 0.0523(14) Uani 1 1 d . . . . .
H39 H 0.518684 0.195866 0.852450 0.063 Uiso 1 1 calc R . . . .
C1 C 0.5857(5) 0.3494(5) 0.9869(3) 0.0588(16) Uani 1 1 d . . . . .
H1A H 0.618445 0.384334 0.999121 0.071 Uiso 1 1 calc R . . . .
H1B H 0.521771 0.356157 1.027301 0.071 Uiso 1 1 calc R . . . .
C41 C 0.6208(5) 0.1715(5) 0.9863(3) 0.0595(16) Uani 1 1 d . . . . .
H41A H 0.543680 0.206408 0.996134 0.071 Uiso 1 1 calc R . . . .
H41B H 0.639007 0.115482 1.028004 0.071 Uiso 1 1 calc R . . . .
N6 N 0.5702(4) 0.7847(4) 0.3440(4) 0.0799(18) Uani 1 1 d . . . . .
C3 C 0.6766(4) 0.4631(5) 0.8309(3) 0.0556(15) Uani 1 1 d . . . . .
H3 H 0.639444 0.522612 0.855035 0.067 Uiso 1 1 calc R . . . .
C2 C 0.5535(4) 0.4048(5) 0.9131(3) 0.0561(15) Uani 1 1 d . . . . .
H2A H 0.511408 0.377365 0.903914 0.067 Uiso 1 1 calc R . . . .
H2B H 0.509466 0.478328 0.917163 0.067 Uiso 1 1 calc R . . . .
C40 C 0.6643(5) 0.1244(5) 0.9132(3) 0.0558(15) Uani 1 1 d . . . . .
H40A H 0.740548 0.081566 0.905872 0.067 Uiso 1 1 calc R . . . .
H40B H 0.631189 0.080186 0.916825 0.067 Uiso 1 1 calc R . . . .
C48 C 0.8819(3) 0.0442(3) 0.64644(18) 0.0595(16) Uani 1 1 d . . . . .
C47 C 0.9549(3) -0.0297(2) 0.6857(2) 0.0661(18) Uani 1 1 d G . . . .
H47 H 0.999331 -0.094723 0.669238 0.079 Uiso 1 1 calc R . . . .
C46 C 0.9629(3) -0.0086(2) 0.7489(2) 0.0657(17) Uani 1 1 d G . . . .
H46 H 1.012761 -0.059188 0.775757 0.079 Uiso 1 1 calc R . . . .
C45 C 0.8978(3) 0.0864(3) 0.77299(16) 0.0528(14) Uani 1 1 d G . . . .
N13 N 0.8248(2) 0.1604(2) 0.73376(17) 0.0491(11) Uani 1 1 d G . . . .
C49 C 0.8168(3) 0.1393(2) 0.67049(17) 0.0547(15) Uani 1 1 d G . . . .
H49 H 0.766947 0.189858 0.643676 0.066 Uiso 1 1 calc R . . . .
C43 C 0.8316(5) 0.2399(5) 0.9165(3) 0.0549(15) Uani 1 1 d . . . . .
H43A H 0.806229 0.314914 0.908730 0.066 Uiso 1 1 calc R . . . .
H43B H 0.904190 0.208125 0.921755 0.066 Uiso 1 1 calc R . . . .
C42 C 0.7619(5) 0.2083(5) 0.9887(3) 0.0615(16) Uani 1 1 d . . . . .
H42A H 0.794010 0.132871 0.999297 0.074 Uiso 1 1 calc R . . . .
H42B H 0.761779 0.234363 1.030855 0.074 Uiso 1 1 calc R . . . .
C27 C 0.4262(5) 0.8881(5) 0.3064(4) 0.0628(17) Uani 1 1 d . . . . .
C28 C 0.4862(5) 0.7695(5) 0.3922(4) 0.0591(16) Uani 1 1 d . . . . .
C60 C 0.8679(3) -0.1449(3) 0.1817(2) 0.0638(17) Uani 1 1 d . . . . .
H60 H 0.884134 -0.192980 0.150870 0.077 Uiso 1 1 calc R . . . .
C59 C 0.8187(4) -0.0410(3) 0.15776(18) 0.0710(18) Uani 1 1 d G . . . .
H59 H 0.801306 -0.018116 0.110632 0.085 Uiso 1 1 calc R . . . .
C58 C 0.7950(4) 0.0294(2) 0.2028(2) 0.078(2) Uani 1 1 d G . . . .
H58 H 0.761379 0.100356 0.186482 0.094 Uiso 1 1 calc R . . . .
C57 C 0.8205(3) -0.0041(3) 0.2718(2) 0.0683(18) Uani 1 1 d G . . . .
C62 C 0.8697(3) -0.1080(3) 0.29568(17) 0.0584(15) Uani 1 1 d G . . . .
C61 C 0.8934(3) -0.1784(2) 0.2506(2) 0.0587(15) Uani 1 1 d G . . . .
H61 H 0.927036 -0.249373 0.266960 0.070 Uiso 1 1 calc R . . . .
C55 C 0.8510(5) -0.0290(5) 0.3812(4) 0.0690(19) Uani 1 1 d . . . . .
C12 C 1.1934(3) 0.3555(4) 0.45475(19) 0.073(2) Uani 1 1 d . . . . .
C11 C 1.1913(3) 0.3972(4) 0.5119(2) 0.072(2) Uani 1 1 d G . . . .
H11 H 1.246739 0.412945 0.507716 0.086 Uiso 1 1 calc R . . . .
C10 C 1.1081(3) 0.4159(4) 0.5751(2) 0.0703(19) Uani 1 1 d G . . . .
H10 H 1.106638 0.444457 0.614114 0.084 Uiso 1 1 calc R . . . .
C9 C 1.0269(3) 0.3930(4) 0.58116(18) 0.0620(16) Uani 1 1 d G . . . .
C13 C 1.0290(3) 0.3512(3) 0.5240(2) 0.0725(19) Uani 1 1 d G . . . .
H13 H 0.973549 0.335524 0.528192 0.087 Uiso 1 1 calc R . . . .
N3 N 1.1122(3) 0.3325(3) 0.46083(19) 0.0747(17) Uani 1 1 d G . . . .
C14 C 1.2785(5) 0.3330(6) 0.3899(4) 0.076(2) Uani 1 1 d . U . . .
C52 C 0.8882(3) -0.0933(2) 0.5061(2) 0.0684(18) Uani 1 1 d . . . . .
H52 H 0.902107 -0.160039 0.501378 0.082 Uiso 1 1 calc R . . . .
C51 C 0.8972(3) -0.0754(2) 0.57020(18) 0.0666(17) Uani 1 1 d G . . . .
H51 H 0.917217 -0.129762 0.609370 0.080 Uiso 1 1 calc R . . . .
C50 C 0.8769(3) 0.0222(3) 0.57704(17) 0.0597(16) Uani 1 1 d G . . . .
C54 C 0.8476(3) 0.1018(2) 0.5197(2) 0.0690(19) Uani 1 1 d G . . . .
H54 H 0.833709 0.168531 0.524411 0.083 Uiso 1 1 calc R . . . .
N14 N 0.8386(3) 0.0839(2) 0.45559(17) 0.0723(16) Uani 1 1 d G . . . .
C53 C 0.8589(3) -0.0137(3) 0.44874(18) 0.0708(19) Uani 1 1 d G . . . .
N5 N 1.3001(5) 0.2730(6) 0.3387(4) 0.110(3) Uani 1 1 d . U . . .
C26 C 0.3638(6) 0.9644(5) 0.2591(3) 0.0639(17) Uani 1 1 d . . . . .
H26 H 0.290858 0.984556 0.270330 0.077 Uiso 1 1 calc R . . . .
C22 C 0.5322(6) 0.8609(5) 0.2878(4) 0.077(2) Uani 1 1 d . . . . .
C6 C 0.9044(3) 0.4917(3) 0.6875(2) 0.077(2) Uani 1 1 d . . . . .
H6 H 0.939340 0.534430 0.671445 0.092 Uiso 1 1 calc R . . . .
C7 C 0.9383(2) 0.4109(3) 0.64912(18) 0.0596(16) Uani 1 1 d G . . . .
C8 C 0.8871(2) 0.3484(2) 0.67267(17) 0.0506(14) Uani 1 1 d G . . . .
H8 H 0.910320 0.293116 0.646417 0.061 Uiso 1 1 calc R . . . .
N2 N 0.8021(2) 0.3668(2) 0.73463(17) 0.0448(10) Uani 1 1 d G . . . .
C4 C 0.7682(2) 0.4476(3) 0.77305(17) 0.0573(15) Uani 1 1 d G . . . .
C5 C 0.8193(3) 0.5101(3) 0.7495(2) 0.0662(18) Uani 1 1 d G . . . .
H5 H 0.796175 0.565382 0.775754 0.079 Uiso 1 1 calc R . . . .
C17 C 1.4429(4) 0.2304(4) 0.2192(3) 0.101(3) Uani 1 1 d . U . . .
H17 H 1.423378 0.188285 0.204842 0.121 Uiso 1 1 calc R . . . .
C18 C 1.5300(3) 0.2460(4) 0.1756(2) 0.0732(19) Uani 1 1 d G . . . .
H18 H 1.570029 0.214648 0.131309 0.088 Uiso 1 1 calc R . . . .
C19 C 1.5585(3) 0.3076(3) 0.19661(19) 0.0582(15) Uani 1 1 d G . . . .
H19 H 1.618069 0.318290 0.166756 0.070 Uiso 1 1 calc R . . . .
C20 C 1.5000(3) 0.3535(3) 0.2613(2) 0.0561(15) Uani 1 1 d G . . . .
H20 H 1.519459 0.395570 0.275736 0.067 Uiso 1 1 calc R . . . .
C0AA C 1.4128(3) 0.3378(3) 0.30503(18) 0.0568(14) Uani 1 1 d G U . . .
C16 C 1.3843(3) 0.2763(4) 0.2840(2) 0.086(2) Uani 1 1 d G U . . .
C25 C 0.4140(7) 1.0088(5) 0.1956(4) 0.091(3) Uani 1 1 d . . . . .
H25 H 0.374317 1.061861 0.163002 0.109 Uiso 1 1 calc R . . . .
C23 C 0.5813(7) 0.9042(6) 0.2229(6) 0.128(4) Uani 1 1 d . . . . .
H23 H 0.654565 0.882890 0.210527 0.153 Uiso 1 1 calc R . . . .
C24 C 0.5219(8) 0.9769(7) 0.1784(6) 0.133(4) Uani 1 1 d . . . . .
H24 H 0.553947 1.007908 0.133694 0.159 Uiso 1 1 calc R . . . .
C56 C 0.7585(8) 0.1575(6) 0.3217(5) 0.129(4) Uani 1 1 d . . . . .
H56A H 0.812168 0.181313 0.311085 0.194 Uiso 1 1 calc GR . . . .
H56B H 0.708479 0.177917 0.369498 0.194 Uiso 1 1 calc GR . . . .
H56C H 0.721755 0.187863 0.281432 0.194 Uiso 1 1 calc GR . . . .
C21 C 0.6797(6) 0.7381(8) 0.3514(7) 0.145(5) Uani 1 1 d . . . . .
H21A H 0.679444 0.725331 0.404539 0.218 Uiso 1 1 calc GR . . . .
H21B H 0.711546 0.784872 0.324242 0.218 Uiso 1 1 calc GR . . . .
H21C H 0.719947 0.673586 0.330329 0.218 Uiso 1 1 calc GR . . . .
C15 C 1.2500(10) 0.2097(12) 0.3406(8) 0.236(9) Uani 1 1 d . U . . .
H15A H 1.287823 0.170779 0.297949 0.355 Uiso 1 1 calc GR . . . .
H15B H 1.177419 0.253614 0.337568 0.355 Uiso 1 1 calc GR . . . .
H15C H 1.251274 0.162511 0.387497 0.355 Uiso 1 1 calc GR . . . .
F7 F 0.6476(5) 0.6401(7) 1.0250(4) 0.135(3) Uani 0.765(5) 1 d D U P . .
F5 F 0.7170(8) 0.4948(8) 0.9794(6) 0.179(4) Uani 0.765(5) 1 d D U P . .
F8 F 0.7137(8) 0.6301(9) 0.9071(6) 0.191(4) Uani 0.765(5) 1 d D U P . .
F6 F 0.8159(5) 0.5653(7) 0.9845(5) 0.151(3) Uani 0.765(5) 1 d D U P . .
B2 B 0.7252(10) 0.5794(11) 0.9749(8) 0.146(5) Uani 0.765(5) 1 d D U P . .
F9 F 0.8423(5) 0.3456(6) 0.4511(6) 0.138(3) Uani 0.747(6) 1 d D U P . .
F10 F 0.8168(10) 0.4506(9) 0.3505(8) 0.218(5) Uani 0.747(6) 1 d D U P . .
F12 F 0.9688(8) 0.3439(11) 0.3501(7) 0.226(5) Uani 0.747(6) 1 d D U P . .
B3 B 0.8723(11) 0.3577(11) 0.3765(8) 0.140(4) Uani 0.747(6) 1 d D U P . .
F11 F 0.8595(10) 0.3045(10) 0.3409(7) 0.223(5) Uani 0.747(6) 1 d D U P . .
F4 F 1.0498(8) -0.1631(8) 0.8917(4) 0.198(6) Uani 0.488(5) 1 d D U P . .
F2 F 0.9932(7) -0.0697(6) 0.9796(5) 0.106(3) Uani 0.488(5) 1 d D U P . .
F1 F 0.9784(8) -0.2116(6) 1.0052(4) 0.134(4) Uani 0.488(5) 1 d D U P . .
F3 F 0.8830(6) -0.0815(9) 0.9380(6) 0.216(8) Uani 0.488(5) 1 d D U P . .
B1 B 0.9761(5) -0.1315(5) 0.9536(3) 0.147(7) Uani 0.488(5) 1 d D U P . .

loop_
_atom_site_aniso_label
_atom_site_aniso_U_11
_atom_site_aniso_U_22
_atom_site_aniso_U_33
_atom_site_aniso_U_23
_atom_site_aniso_U_13
_atom_site_aniso_U_12
Fe1 0.0461(5) 0.0536(5) 0.0354(4) -0.0139(4) 0.0000(3) -0.0173(4)
N12 0.051(3) 0.058(3) 0.038(2) -0.015(2) 0.002(2) -0.020(2)
N11 0.060(3) 0.061(3) 0.044(3) -0.014(2) 0.001(2) -0.023(3)
N10 0.051(3) 0.051(3) 0.036(2) -0.013(2) 0.002(2) -0.018(2)
N1 0.048(3) 0.064(3) 0.040(3) -0.015(2) 0.002(2) -0.024(2)
N4 0.047(2) 0.067(3) 0.048(2) -0.022(2) 0.0084(18) -0.026(2)
N7 0.059(3) 0.052(3) 0.047(3) -0.006(2) -0.006(2) -0.022(2)
N16 0.066(3) 0.067(3) 0.046(3) -0.023(2) -0.011(2) -0.013(3)
C34 0.049(3) 0.048(3) 0.044(3) -0.014(2) -0.002(2) -0.019(3)
C35 0.051(3) 0.059(4) 0.047(3) -0.012(3) -0.005(3) -0.021(3)
C36 0.050(3) 0.066(4) 0.050(3) -0.019(3) -0.001(3) -0.024(3)
C37 0.048(3) 0.057(3) 0.048(3) -0.015(3) -0.004(3) -0.019(3)
N9 0.048(3) 0.045(3) 0.047(3) -0.014(2) -0.004(2) -0.015(2)
C38 0.048(3) 0.045(3) 0.048(3) -0.012(3) -0.007(2) -0.016(2)
C32 0.046(3) 0.054(3) 0.047(3) -0.016(3) -0.002(2) -0.019(3)
C33 0.057(4) 0.070(4) 0.051(3) -0.006(3) -0.016(3) -0.032(3)
N8 0.060(3) 0.061(3) 0.053(3) -0.008(2) -0.008(2) -0.030(3)
C29 0.054(4) 0.057(4) 0.053(3) -0.007(3) -0.009(3) -0.026(3)
C30 0.054(4) 0.046(3) 0.055(4) -0.004(3) -0.009(3) -0.015(3)
C31 0.048(3) 0.048(3) 0.058(4) -0.010(3) -0.004(3) -0.012(3)
C44 0.052(3) 0.060(4) 0.036(3) -0.012(3) -0.006(2) -0.014(3)
N15 0.080(4) 0.070(4) 0.067(4) -0.034(3) -0.035(3) 0.013(3)
C39 0.044(3) 0.051(3) 0.055(3) -0.011(3) -0.002(3) -0.020(3)
C1 0.058(4) 0.068(4) 0.036(3) -0.019(3) 0.012(2) -0.026(3)
C41 0.060(4) 0.068(4) 0.036(3) -0.004(3) 0.000(3) -0.026(3)
N6 0.058(4) 0.067(4) 0.096(5) 0.009(3) -0.004(3) -0.033(3)
C3 0.051(3) 0.065(4) 0.044(3) -0.022(3) 0.002(3) -0.022(3)
C2 0.049(3) 0.057(3) 0.046(3) -0.021(3) 0.015(2) -0.022(3)
C40 0.065(4) 0.057(4) 0.036(3) -0.002(3) -0.005(3) -0.026(3)
C48 0.063(4) 0.058(4) 0.048(3) -0.018(3) -0.011(3) -0.015(3)
C47 0.064(4) 0.069(4) 0.050(4) -0.031(3) -0.010(3) -0.009(3)
C46 0.065(4) 0.059(4) 0.053(4) -0.021(3) -0.009(3) -0.008(3)
C45 0.051(3) 0.057(3) 0.041(3) -0.014(3) -0.005(2) -0.017(3)
N13 0.048(3) 0.057(3) 0.032(2) -0.010(2) -0.0052(19) -0.015(2)
C49 0.050(3) 0.061(4) 0.042(3) -0.019(3) -0.002(2) -0.016(3)
C43 0.051(3) 0.065(4) 0.043(3) -0.022(3) -0.008(2) -0.015(3)
C42 0.061(4) 0.074(4) 0.041(3) -0.018(3) -0.007(3) -0.022(3)
C27 0.069(4) 0.056(4) 0.054(4) -0.011(3) 0.008(3) -0.033(3)
C28 0.056(4) 0.052(3) 0.060(4) -0.003(3) 0.000(3) -0.028(3)
C60 0.064(4) 0.084(5) 0.052(4) -0.013(3) -0.007(3) -0.041(4)
C59 0.081(5) 0.094(5) 0.050(4) -0.011(4) -0.018(3) -0.046(4)
C58 0.080(5) 0.083(5) 0.068(5) -0.016(4) -0.028(4) -0.023(4)
C57 0.063(4) 0.075(4) 0.053(4) -0.028(3) -0.016(3) -0.008(3)
C62 0.058(4) 0.069(4) 0.040(3) -0.016(3) -0.010(3) -0.019(3)
C61 0.063(4) 0.073(4) 0.040(3) -0.010(3) -0.009(3) -0.031(3)
C55 0.065(4) 0.069(4) 0.056(4) -0.028(3) -0.017(3) -0.005(3)
C12 0.064(4) 0.091(5) 0.073(5) -0.040(4) 0.017(3) -0.047(4)
C11 0.058(4) 0.103(5) 0.067(4) -0.044(4) 0.018(3) -0.049(4)
C10 0.053(4) 0.100(5) 0.065(4) -0.042(4) 0.011(3) -0.039(4)
C9 0.053(4) 0.074(4) 0.055(4) -0.027(3) 0.013(3) -0.032(3)
C13 0.072(4) 0.099(5) 0.054(4) -0.040(4) 0.016(3) -0.048(4)
N3 0.065(3) 0.102(4) 0.061(3) -0.047(3) 0.023(3) -0.045(3)
C14 0.066(3) 0.098(5) 0.073(4) -0.052(3) 0.026(3) -0.050(3)
C52 0.073(4) 0.060(4) 0.059(4) -0.026(3) -0.017(3) -0.009(3)
C51 0.079(4) 0.060(4) 0.057(4) -0.019(3) -0.018(3) -0.020(3)
C50 0.048(3) 0.064(4) 0.046(3) -0.025(3) -0.005(3) -0.003(3)
C54 0.074(4) 0.063(4) 0.053(4) -0.024(3) -0.018(3) -0.007(3)
N14 0.070(4) 0.062(3) 0.056(3) -0.026(3) -0.020(3) 0.005(3)
C53 0.065(4) 0.075(5) 0.048(4) -0.021(3) -0.016(3) -0.004(3)
N5 0.096(4) 0.164(6) 0.106(4) -0.097(4) 0.055(3) -0.094(4)
C26 0.082(5) 0.052(4) 0.046(3) -0.004(3) 0.001(3) -0.033(3)
C22 0.075(5) 0.056(4) 0.074(5) 0.007(4) 0.007(4) -0.033(4)
C6 0.069(4) 0.106(6) 0.066(4) -0.050(4) 0.015(3) -0.048(4)
C7 0.050(3) 0.081(4) 0.049(3) -0.035(3) 0.005(3) -0.026(3)
C8 0.040(3) 0.064(4) 0.041(3) -0.022(3) 0.001(2) -0.017(3)
N2 0.040(2) 0.057(3) 0.031(2) -0.0134(19) 0.0013(17) -0.019(2)
C4 0.054(3) 0.072(4) 0.046(3) -0.029(3) 0.005(3) -0.028(3)
C5 0.058(4) 0.084(5) 0.062(4) -0.041(3) 0.011(3) -0.035(3)
C17 0.080(5) 0.151(7) 0.099(5) -0.088(5) 0.040(4) -0.074(5)
C18 0.068(4) 0.085(5) 0.061(4) -0.036(4) 0.012(3) -0.034(4)
C19 0.056(4) 0.064(4) 0.039(3) -0.010(3) 0.001(3) -0.019(3)
C20 0.063(4) 0.057(4) 0.044(3) -0.012(3) 0.000(3) -0.028(3)
C0AA 0.046(3) 0.073(4) 0.047(3) -0.024(2) 0.0062(19) -0.025(2)
C16 0.068(4) 0.122(5) 0.081(4) -0.066(4) 0.031(3) -0.057(4)
C25 0.129(7) 0.047(4) 0.060(4) -0.002(3) 0.007(4) -0.032(4)
C23 0.075(5) 0.060(5) 0.162(9) 0.034(6) 0.015(6) -0.018(4)
C24 0.108(7) 0.071(6) 0.127(8) 0.018(5) 0.044(6) -0.033(5)
C56 0.159(9) 0.072(5) 0.122(8) -0.043(5) -0.092(7) 0.029(5)
C21 0.068(6) 0.126(8) 0.212(12) 0.070(8) -0.037(7) -0.065(6)
C15 0.201(11) 0.352(16) 0.266(14) -0.260(13) 0.161(10) -0.232(12)
F7 0.082(4) 0.181(7) 0.140(6) -0.064(5) 0.021(4) -0.064(5)
F5 0.181(8) 0.197(9) 0.224(9) -0.087(8) -0.051(7) -0.100(7)
F8 0.204(9) 0.258(11) 0.138(7) -0.087(8) -0.037(7) -0.091(8)
F6 0.061(4) 0.223(8) 0.184(7) -0.119(6) 0.001(4) -0.046(5)
B2 0.127(8) 0.207(10) 0.137(9) -0.100(8) -0.010(8) -0.073(8)
F9 0.077(4) 0.119(5) 0.230(9) -0.080(6) -0.023(5) -0.032(4)
F10 0.227(11) 0.149(8) 0.236(11) -0.047(8) -0.071(9) -0.030(8)
F12 0.117(7) 0.295(12) 0.229(11) -0.050(10) 0.002(7) -0.082(8)
B3 0.115(8) 0.159(9) 0.223(10) -0.079(9) -0.023(8) -0.101(7)
F11 0.231(10) 0.279(12) 0.235(11) -0.111(10) 0.012(9) -0.173(9)
F4 0.207(12) 0.324(15) 0.097(8) 0.066(10) -0.050(8) -0.181(11)
F2 0.094(6) 0.094(7) 0.089(7) 0.005(5) -0.006(5) -0.029(5)
F1 0.138(9) 0.164(10) 0.073(6) 0.010(6) -0.023(6) -0.060(8)
F3 0.160(11) 0.228(14) 0.171(12) 0.061(11) -0.039(10) -0.062(11)
B1 0.136(10) 0.210(12) 0.065(9) 0.056(9) -0.042(8) -0.079(10)

loop_
_atom_type_symbol
_atom_type_description
_atom_type_scat_dispersion_real
_atom_type_scat_dispersion_imag
_atom_type_scat_source
C C 0.0181 0.0091 'International Tables Vol C Tables 4.2.6.8 and 6.1.1.4'
H H 0.0000 0.0000 'International Tables Vol C Tables 4.2.6.8 and 6.1.1.4'
B B 0.0090 0.0039 'International Tables Vol C Tables 4.2.6.8 and 6.1.1.4'
F F 0.0727 0.0534 'International Tables Vol C Tables 4.2.6.8 and 6.1.1.4'
Fe Fe -1.1336 3.1974 'International Tables Vol C Tables 4.2.6.8 and 6.1.1.4'
N N 0.0311 0.0180 'International Tables Vol C Tables 4.2.6.8 and 6.1.1.4'

loop_
_geom_angle_atom_site_label_1
_geom_angle_atom_site_label_2
_geom_angle_atom_site_label_3
_geom_angle
_geom_angle_site_symmetry_1
_geom_angle_site_symmetry_3
_geom_angle_publ_flag
N12 Fe1 N10 93.3(2) . . ?
N12 Fe1 N9 173.92(18) . . ?
N12 Fe1 N13 81.53(16) . . ?
N12 Fe1 N2 88.73(18) . . ?
N10 Fe1 N9 80.99(17) . . ?
N10 Fe1 N13 88.88(17) . . ?
N10 Fe1 N2 174.77(16) . . ?
N1 Fe1 N12 93.16(19) . . ?
N1 Fe1 N10 93.87(19) . . ?
N1 Fe1 N9 89.22(17) . . ?
N1 Fe1 N13 174.16(18) . . ?
N1 Fe1 N2 81.18(17) . . ?
N13 Fe1 N9 96.30(14) . . ?
N13 Fe1 N2 96.21(14) . . ?
N2 Fe1 N9 97.17(14) . . ?
C44 N12 Fe1 115.5(4) . . ?
C44 N12 C43 116.4(5) . . ?
C43 N12 Fe1 128.0(4) . . ?
C41 N11 C1 119.6(5) . . ?
C42 N11 C1 120.2(6) . . ?
C42 N11 C41 120.2(5) . . ?
C39 N10 Fe1 115.1(4) . . ?
C39 N10 C40 117.0(5) . . ?
C40 N10 Fe1 127.9(4) . . ?
C3 N1 Fe1 116.1(4) . . ?
C3 N1 C2 116.6(5) . . ?
C2 N1 Fe1 127.3(4) . . ?
C14 N4 C0AA 104.5(4) . . ?
C28 N7 C27 104.3(5) . . ?
C55 N16 C62 106.0(5) . . ?
C35 C34 C38 120.0 . . ?
C35 C34 C32 120.7(3) . . ?
C38 C34 C32 119.3(3) . . ?
C34 C35 C36 120.0 . . ?
C37 C36 C35 120.0 . . ?
C36 C37 N9 120.0 . . ?
C36 C37 C39 126.1(3) . . ?
N9 C37 C39 113.8(3) . . ?
C37 N9 Fe1 110.94(18) . . ?
C38 N9 Fe1 128.20(18) . . ?
C38 N9 C37 120.0 . . ?
N9 C38 C34 120.0 . . ?
C33 C32 C34 119.4(2) . . ?
C33 C32 C31 120.0 . . ?
C31 C32 C34 120.6(2) . . ?
C32 C33 N8 120.0 . . ?
C29 N8 C33 120.0 . . ?
N8 C29 C28 117.4(3) . . ?
C30 C29 N8 120.0 . . ?
C30 C29 C28 122.6(3) . . ?
C29 C30 C31 120.0 . . ?
C30 C31 C32 120.0 . . ?
N12 C44 C45 116.4(5) . . ?
C57 N15 C55 106.2(5) . . ?
C57 N15 C56 123.2(5) . . ?
C55 N15 C56 130.6(6) . . ?
N10 C39 C37 117.8(5) . . ?
N11 C1 C2 115.6(5) . . ?
N11 C41 C40 115.7(5) . . ?
C28 N6 C22 106.3(5) . . ?
C28 N6 C21 128.9(6) . . ?
C22 N6 C21 124.6(6) . . ?
N1 C3 C4 116.3(5) . . ?
N1 C2 C1 111.3(5) . . ?
N10 C40 C41 110.6(5) . . ?
C47 C48 C49 120.0 . . ?
C47 C48 C50 119.5(3) . . ?
C49 C48 C50 120.4(3) . . ?
C48 C47 C46 120.0 . . ?
C45 C46 C47 120.0 . . ?
C46 C45 C44 125.5(3) . . ?
C46 C45 N13 120.0 . . ?
N13 C45 C44 114.3(3) . . ?
C45 N13 Fe1 110.68(17) . . ?
C49 N13 Fe1 128.52(17) . . ?
C49 N13 C45 120.0 . . ?
N13 C49 C48 120.0 . . ?
N12 C43 C42 110.6(5) . . ?
N11 C42 C43 115.9(5) . . ?
N7 C27 C26 129.9(6) . . ?
C22 C27 N7 110.4(6) . . ?
C22 C27 C26 119.6(6) . . ?
N7 C28 C29 120.6(5) . . ?
N7 C28 N6 113.6(6) . . ?
N6 C28 C29 125.7(5) . . ?
C59 C60 C61 120.0 . . ?
C60 C59 C58 120.0 . . ?
C57 C58 C59 120.0 . . ?
N15 C57 C58 133.1(4) . . ?
N15 C57 C62 106.9(4) . . ?
C58 C57 C62 120.0 . . ?
N16 C62 C57 109.0(3) . . ?
N16 C62 C61 131.0(3) . . ?
C61 C62 C57 120.0 . . ?
C62 C61 C60 120.0 . . ?
N16 C55 N15 111.9(5) . . ?
N16 C55 C53 121.4(5) . . ?
N15 C55 C53 126.6(6) . . ?
C11 C12 N3 120.0 . . ?
C11 C12 C14 121.7(4) . . ?
N3 C12 C14 118.3(4) . . ?
C10 C11 C12 120.0 . . ?
C11 C10 C9 120.0 . . ?
C10 C9 C7 120.6(3) . . ?
C13 C9 C10 120.0 . . ?
C13 C9 C7 119.4(3) . . ?
C9 C13 N3 120.0 . . ?
C13 N3 C12 120.0 . . ?
N4 C14 C12 121.0(5) . . ?
N4 C14 N5 112.5(5) . . ?
N5 C14 C12 126.5(6) . . ?
C51 C52 C53 120.0 . . ?
C50 C51 C52 120.0 . . ?
C51 C50 C48 121.0(3) . . ?
C51 C50 C54 120.0 . . ?
C54 C50 C48 119.0(3) . . ?
N14 C54 C50 120.0 . . ?
C54 N14 C53 120.0 . . ?
C52 C53 C55 122.0(4) . . ?
N14 C53 C55 118.0(4) . . ?
N14 C53 C52 120.0 . . ?
C14 N5 C15 129.3(6) . . ?
C16 N5 C14 107.3(5) . . ?
C16 N5 C15 123.3(6) . . ?
C25 C26 C27 116.8(7) . . ?
N6 C22 C27 105.3(6) . . ?
N6 C22 C23 132.0(7) . . ?
C27 C22 C23 122.7(7) . . ?
C7 C6 C5 120.0 . . ?
C6 C7 C9 120.3(3) . . ?
C8 C7 C9 119.7(3) . . ?
C8 C7 C6 120.0 . . ?
N2 C8 C7 120.0 . . ?
C8 N2 Fe1 128.82(17) . . ?
C8 N2 C4 120.0 . . ?
C4 N2 Fe1 110.50(17) . . ?
N2 C4 C3 114.4(3) . . ?
C5 C4 C3 125.4(3) . . ?
C5 C4 N2 120.0 . . ?
C4 C5 C6 120.0 . . ?
C18 C17 C16 120.0 . . ?
C19 C18 C17 120.0 . . ?
C18 C19 C20 120.0 . . ?
C0AA C20 C19 120.0 . . ?
C20 C0AA N4 130.1(3) . . ?
C16 C0AA N4 109.9(3) . . ?
C16 C0AA C20 120.0 . . ?
N5 C16 C17 134.1(4) . . ?
N5 C16 C0AA 105.8(4) . . ?
C0AA C16 C17 120.0 . . ?
C26 C25 C24 121.3(8) . . ?
C24 C23 C22 117.6(8) . . ?
C23 C24 C25 121.9(8) . . ?
F7 B2 F6 106.9(9) . . ?
F5 B2 F7 112.0(11) . . ?
F5 B2 F8 106.0(11) . . ?
F5 B2 F6 115.2(11) . . ?
F8 B2 F7 106.6(11) . . ?
F8 B2 F6 109.8(12) . . ?
F10 B3 F9 109.4(13) . . ?
F10 B3 F12 105.7(13) . . ?
F10 B3 F11 102.4(13) . . ?
F12 B3 F9 113.9(12) . . ?
F12 B3 F11 106.3(13) . . ?
F11 B3 F9 118.0(12) . . ?
F2 B1 F4 109.45(16) . . ?
F2 B1 F1 109.55(16) . . ?
F2 B1 F3 109.43(16) . . ?
F1 B1 F4 109.41(16) . . ?
F3 B1 F4 109.55(16) . . ?
F3 B1 F1 109.45(16) . . ?

loop_
_geom_bond_atom_site_label_1
_geom_bond_atom_site_label_2
_geom_bond_distance
_geom_bond_site_symmetry_2
_geom_bond_publ_flag
Fe1 N12 1.948(5) . ?
Fe1 N10 1.972(5) . ?
Fe1 N1 1.944(5) . ?
Fe1 N9 2.004(3) . ?
Fe1 N13 1.998(2) . ?
Fe1 N2 2.000(3) . ?
N12 C44 1.295(7) . ?
N12 C43 1.469(7) . ?
N11 C1 1.443(7) . ?
N11 C41 1.429(8) . ?
N11 C42 1.417(8) . ?
N10 C39 1.269(7) . ?
N10 C40 1.456(7) . ?
N1 C3 1.286(7) . ?
N1 C2 1.479(7) . ?
N4 C14 1.319(8) . ?
N4 C0AA 1.393(5) . ?
N7 C27 1.398(7) . ?
N7 C28 1.300(7) . ?
N16 C62 1.370(5) . ?
N16 C55 1.322(8) . ?
C34 C35 1.3900 . ?
C34 C38 1.3900 . ?
C34 C32 1.478(3) . ?
C35 C36 1.3900 . ?
C36 C37 1.3900 . ?
C37 N9 1.3900 . ?
C37 C39 1.415(6) . ?
N9 C38 1.3900 . ?
C32 C33 1.3900 . ?
C32 C31 1.3900 . ?
C33 N8 1.3900 . ?
N8 C29 1.3900 . ?
C29 C30 1.3900 . ?
C29 C28 1.439(6) . ?
C30 C31 1.3900 . ?
C44 C45 1.417(6) . ?
N15 C57 1.364(6) . ?
N15 C55 1.373(8) . ?
N15 C56 1.473(9) . ?
C1 C2 1.533(8) . ?
C41 C40 1.537(8) . ?
N6 C28 1.372(8) . ?
N6 C22 1.381(9) . ?
N6 C21 1.491(9) . ?
C3 C4 1.408(6) . ?
C48 C47 1.3900 . ?
C48 C49 1.3900 . ?
C48 C50 1.489(3) . ?
C47 C46 1.3900 . ?
C46 C45 1.3900 . ?
C45 N13 1.3900 . ?
N13 C49 1.3900 . ?
C43 C42 1.544(8) . ?
C27 C26 1.409(9) . ?
C27 C22 1.383(9) . ?
C60 C59 1.3900 . ?
C60 C61 1.3900 . ?
C59 C58 1.3900 . ?
C58 C57 1.3900 . ?
C57 C62 1.3900 . ?
C62 C61 1.3900 . ?
C55 C53 1.426(7) . ?
C12 C11 1.3900 . ?
C12 N3 1.3900 . ?
C12 C14 1.425(6) . ?
C11 C10 1.3900 . ?
C10 C9 1.3900 . ?
C9 C13 1.3900 . ?
C9 C7 1.488(3) . ?
C13 N3 1.3900 . ?
C14 N5 1.369(8) . ?
C52 C51 1.3900 . ?
C52 C53 1.3900 . ?
C51 C50 1.3900 . ?
C50 C54 1.3900 . ?
C54 N14 1.3900 . ?
N14 C53 1.3900 . ?
N5 C16 1.358(6) . ?
N5 C15 1.470(10) . ?
C26 C25 1.386(9) . ?
C22 C23 1.384(10) . ?
C6 C7 1.3900 . ?
C6 C5 1.3900 . ?
C7 C8 1.3900 . ?
C8 N2 1.3900 . ?
N2 C4 1.3900 . ?
C4 C5 1.3900 . ?
C17 C18 1.3900 . ?
C17 C16 1.3900 . ?
C18 C19 1.3900 . ?
C19 C20 1.3900 . ?
C20 C0AA 1.3900 . ?
C0AA C16 1.3900 . ?
C25 C24 1.399(12) . ?
C23 C24 1.336(13) . ?
F7 B2 1.346(11) . ?
F5 B2 1.322(11) . ?
F8 B2 1.333(12) . ?
F6 B2 1.350(11) . ?
F9 B3 1.330(12) . ?
F10 B3 1.296(12) . ?
F12 B3 1.297(12) . ?
B3 F11 1.303(11) . ?
F4 B1 1.331(2) . ?
F2 B1 1.329(2) . ?
F1 B1 1.330(2) . ?
F3 B1 1.330(2) . ?

loop_
_smtbx_masks_void_nr
_smtbx_masks_void_average_x
_smtbx_masks_void_average_y
_smtbx_masks_void_average_z
_smtbx_masks_void_volume
_smtbx_masks_void_count_electrons
_smtbx_masks_void_content
1 0.591 -0.091 0.000 650.3 171.3 ?
2 0.500 0.000 0.500 216.5 48.9 ?
